data_4332197
loop_
_publ_author_name
'Xu, Qing-Feng'
'Chen, Jin-Xiang'
'Zhang, Wen-Hua'
'Ren, Zhi-Gang'
'Li, Hong-Xi'
'Zhang, Yong'
'Lang, Jian-Ping'

_publ_section_title
;
 Construction of [(\h5-C5Me5)WS3Cu3]-Based Supramolecular Compounds from
 Preformed Incomplete Cubane-Like Clusters [PPh4][(\h5-C5Me5)WS3(CuX)3] (X
 = CN, Br)
;
_journal_issue 10
_journal_name_full 'Inorganic Chemistry'
_journal_page_first 4055
_journal_page_last 4064
_journal_paper_doi 10.1021/ic060115p
_journal_volume 45
_journal_year 2006
_chemical_formula_moiety 'C12 H15 Cl Cu3 N2 S3 W, C24 H20 P, C5 H5 N'
_chemical_formula_sum 'C41 H40 Cl Cu3 N3 P S3 W'
_chemical_formula_weight 1111.83
_chemical_name_systematic
; 
 ? 
;
_space_group_IT_number 14
_symmetry_cell_setting monoclinic
_symmetry_space_group_name_Hall '-P 2ybc'
_symmetry_space_group_name_H-M 'P 1 21/c 1'
_atom_sites_solution_hydrogens geom
_atom_sites_solution_primary direct
_atom_sites_solution_secondary difmap
_audit_creation_method SHELXL-97
_cell_angle_alpha 90.00
_cell_angle_beta 104.30(3)
_cell_angle_gamma 90.00
_cell_formula_units_Z 4
_cell_length_a 21.532(4)
_cell_length_b 14.132(3)
_cell_length_c 14.589(3)
_cell_measurement_reflns_used 1079
_cell_measurement_temperature 193(2)
_cell_measurement_theta_max 25.3
_cell_measurement_theta_min 3.0
_cell_volume 4301.7(16)
_computing_cell_refinement CrystalClear
_computing_data_collection CrystalClear
_computing_data_reduction CrystalStructure
_computing_molecular_graphics 'Shelxl-97 (Sheldrick, 1997)'
_computing_publication_material 'Shelxl-97 (Sheldrick, 1997)'
_computing_structure_refinement 'SHELXL-97 (Sheldrick, 1997)'
_computing_structure_solution 'SHELXS-97 (Sheldrick, 1990)'
_diffrn_ambient_temperature 193(2)
_diffrn_measured_fraction_theta_full 0.997
_diffrn_measured_fraction_theta_max 0.997
_diffrn_measurement_device_type 'Rigaku Mercury'
_diffrn_measurement_method \w
_diffrn_radiation_monochromator graphite
_diffrn_radiation_source 'fine-focus sealed tube'
_diffrn_radiation_type MoK\a
_diffrn_radiation_wavelength 0.71073
_diffrn_reflns_av_R_equivalents 0.0973
_diffrn_reflns_av_sigmaI/netI 0.0902
_diffrn_reflns_limit_h_max 25
_diffrn_reflns_limit_h_min -22
_diffrn_reflns_limit_k_max 17
_diffrn_reflns_limit_k_min -16
_diffrn_reflns_limit_l_max 17
_diffrn_reflns_limit_l_min -16
_diffrn_reflns_number 41319
_diffrn_reflns_theta_full 25.35
_diffrn_reflns_theta_max 25.35
_diffrn_reflns_theta_min 3.06
_diffrn_standards_decay_% 0
_diffrn_standards_interval_count 0
_diffrn_standards_interval_time 0
_diffrn_standards_number 0
_exptl_absorpt_coefficient_mu 4.405
_exptl_absorpt_correction_T_max 0.8098
_exptl_absorpt_correction_T_min 0.3078
_exptl_absorpt_correction_type multi-scan
_exptl_absorpt_process_details 'Jacobson, R. (1998) Private communication'
_exptl_crystal_colour red
_exptl_crystal_density_diffrn 1.717
_exptl_crystal_density_method 'not measured'
_exptl_crystal_description platelet
_exptl_crystal_F_000 2192
_exptl_crystal_size_max 0.35
_exptl_crystal_size_mid 0.15
_exptl_crystal_size_min 0.05
_refine_diff_density_max 1.406
_refine_diff_density_min -1.365
_refine_diff_density_rms 0.195
_refine_ls_extinction_coef 0.0014(2)
_refine_ls_extinction_expression Fc^*^=kFc[1+0.001xFc^2^\l^3^/sin(2\q)]^-1/4^
_refine_ls_extinction_method SHELXL
_refine_ls_goodness_of_fit_ref 1.224
_refine_ls_hydrogen_treatment constr
_refine_ls_matrix_type full
_refine_ls_number_parameters 442
_refine_ls_number_reflns 7856
_refine_ls_number_restraints 30
_refine_ls_restrained_S_all 1.225
_refine_ls_R_factor_all 0.1340
_refine_ls_R_factor_gt 0.1028
_refine_ls_shift/su_max 0.000
_refine_ls_shift/su_mean 0.000
_refine_ls_structure_factor_coef Fsqd
_refine_ls_weighting_details 'calc w=1/[\s^2^(Fo^2^)+(0.0766P)^2^+47.3285P] where P=(Fo^2^+2Fc^2^)/3'
_refine_ls_weighting_scheme calc
_refine_ls_wR_factor_gt 0.2141
_refine_ls_wR_factor_ref 0.2296
_reflns_number_gt 6081
_reflns_number_total 7856
_reflns_threshold_expression >2sigma(I)
_cod_data_source_file ic060115psup3.cif
_cod_data_source_block t
_cod_original_cell_volume 4302.7(16)
_cod_original_sg_symbol_H-M 'P 21/c'
_cod_database_code 4332197

loop_
_symmetry_equiv_pos_as_xyz
'x, y, z'
'-x, y+1/2, -z+1/2'
'-x, -y, -z'
'x, -y-1/2, z-1/2'

loop_
_atom_site_label
_atom_site_type_symbol
_atom_site_fract_x
_atom_site_fract_y
_atom_site_fract_z
_atom_site_U_iso_or_equiv
_atom_site_adp_type
_atom_site_occupancy
_atom_site_symmetry_multiplicity
_atom_site_calc_flag
_atom_site_refinement_flags
W1 W 0.41762(3) 0.50435(4) 0.22122(4) 0.0353(2) Uani 1 1 d .
Cu1 Cu 0.39496(10) 0.65731(14) 0.31866(14) 0.0509(5) Uani 1 1 d .
Cu2 Cu 0.29093(10) 0.53482(17) 0.17806(15) 0.0587(6) Uani 1 1 d .
Cu3 Cu 0.39461(10) 0.65604(14) 0.10537(13) 0.0496(5) Uani 1 1 d .
S1 S 0.3536(2) 0.5103(3) 0.3232(3) 0.0485(10) Uani 1 1 d .
S2 S 0.3503(2) 0.5104(3) 0.0740(3) 0.0457(9) Uani 1 1 d .
S3 S 0.47368(18) 0.6426(3) 0.2414(3) 0.0423(9) Uani 1 1 d .
P1 P 0.1018(2) 0.8854(3) 0.1505(3) 0.0504(11) Uani 1 1 d .
Cl1 Cl 0.31089(15) 0.7415(2) 0.1792(2) 0.0306(7) Uani 1 1 d .
C1 C 0.3990(7) 0.7297(11) 0.4271(10) 0.042(4) Uani 1 1 d .
C2 C 0.1992(9) 0.5115(13) 0.1472(14) 0.062(5) Uani 1 1 d .
N1 N 0.3999(7) 0.7707(11) 0.4945(12) 0.065(4) Uani 1 1 d .
N2 N 0.1486(9) 0.4965(14) 0.1319(18) 0.106(7) Uani 1 1 d .
C3 C 0.4675(9) 0.3807(14) 0.1549(14) 0.070(6) Uani 1 1 d .
C4 C 0.4295(9) 0.3385(11) 0.210(2) 0.088(8) Uani 1 1 d .
C5 C 0.4570(10) 0.3631(15) 0.3068(14) 0.071(6) Uani 1 1 d .
C6 C 0.5102(8) 0.4223(11) 0.3092(11) 0.046(4) Uani 1 1 d .
C7 C 0.5175(9) 0.4287(13) 0.2146(14) 0.060(5) Uani 1 1 d .
C8 C 0.4596(13) 0.3672(19) 0.0526(17) 0.112(9) Uani 1 1 d U
H8A H 0.4306 0.4157 0.0178 0.168 Uiso 1 1 calc R
H8B H 0.4416 0.3044 0.0342 0.168 Uiso 1 1 calc R
H8C H 0.5014 0.3726 0.0376 0.168 Uiso 1 1 calc R
C9 C 0.3752(12) 0.2742(16) 0.167(2) 0.110(8) Uani 1 1 d U
H9A H 0.3426 0.2776 0.2030 0.165 Uiso 1 1 calc R
H9B H 0.3911 0.2091 0.1674 0.165 Uiso 1 1 calc R
H9C H 0.3564 0.2936 0.1012 0.165 Uiso 1 1 calc R
C10 C 0.4341(14) 0.319(2) 0.382(2) 0.133(10) Uani 1 1 d U
H10A H 0.4482 0.3556 0.4406 0.199 Uiso 1 1 calc R
H10B H 0.4514 0.2542 0.3929 0.199 Uiso 1 1 calc R
H10C H 0.3871 0.3158 0.3643 0.199 Uiso 1 1 calc R
C11 C 0.5538(11) 0.4592(16) 0.3974(15) 0.087(7) Uani 1 1 d U
H11A H 0.5334 0.4522 0.4501 0.131 Uiso 1 1 calc R
H11B H 0.5627 0.5262 0.3892 0.131 Uiso 1 1 calc R
H11C H 0.5941 0.4235 0.4112 0.131 Uiso 1 1 calc R
C12 C 0.5730(11) 0.4759(16) 0.1939(17) 0.088(7) Uani 1 1 d U
H12A H 0.5698 0.4729 0.1257 0.132 Uiso 1 1 calc R
H12B H 0.6124 0.4440 0.2281 0.132 Uiso 1 1 calc R
H12C H 0.5741 0.5422 0.2139 0.132 Uiso 1 1 calc R
C13 C 0.1519(8) 0.9344(13) 0.0819(12) 0.054(4) Uani 1 1 d .
C14 C 0.2167(9) 0.9399(15) 0.1192(17) 0.084(7) Uani 1 1 d .
H14 H 0.2356 0.9156 0.1805 0.101 Uiso 1 1 calc R
C15 C 0.2535(10) 0.9806(18) 0.067(2) 0.098(8) Uani 1 1 d .
H15 H 0.2985 0.9851 0.0925 0.118 Uiso 1 1 calc R
C16 C 0.2278(13) 1.0156(16) -0.0229(19) 0.093(8) Uani 1 1 d .
H16 H 0.2544 1.0457 -0.0572 0.111 Uiso 1 1 calc R
C17 C 0.1633(12) 1.0065(17) -0.0615(16) 0.089(7) Uani 1 1 d .
H17 H 0.1449 1.0288 -0.1238 0.106 Uiso 1 1 calc R
C18 C 0.1256(10) 0.9649(15) -0.0096(14) 0.070(5) Uani 1 1 d .
H18 H 0.0810 0.9570 -0.0367 0.085 Uiso 1 1 calc R
C19 C 0.0527(8) 0.7956(12) 0.0808(11) 0.050(4) Uani 1 1 d .
C20 C -0.0142(9) 0.7928(15) 0.0685(13) 0.067(5) Uani 1 1 d .
H20 H -0.0350 0.8442 0.0907 0.080 Uiso 1 1 calc R
C21 C -0.0498(11) 0.719(2) 0.0259(17) 0.097(8) Uani 1 1 d .
H21 H -0.0939 0.7142 0.0257 0.117 Uiso 1 1 calc R
C22 C -0.0220(13) 0.650(2) -0.0165(17) 0.097(8) Uani 1 1 d .
H22 H -0.0479 0.6016 -0.0512 0.116 Uiso 1 1 calc R
C23 C 0.0439(13) 0.6509(16) -0.0098(16) 0.093(7) Uani 1 1 d .
H23 H 0.0636 0.6007 -0.0354 0.112 Uiso 1 1 calc R
C24 C 0.0796(10) 0.7268(13) 0.0352(12) 0.064(5) Uani 1 1 d .
H24 H 0.1235 0.7317 0.0348 0.077 Uiso 1 1 calc R
C25 C 0.0531(8) 0.9776(13) 0.1798(13) 0.059(5) Uani 1 1 d .
C26 C 0.0131(9) 0.9597(16) 0.2394(13) 0.070(5) Uani 1 1 d .
H26 H 0.0107 0.8970 0.2617 0.085 Uiso 1 1 calc R
C27 C -0.0220(12) 1.027(2) 0.2666(16) 0.099(9) Uani 1 1 d .
H27 H -0.0495 1.0120 0.3066 0.119 Uiso 1 1 calc R
C28 C -0.0176(13) 1.116(2) 0.2359(18) 0.111(11) Uani 1 1 d .
H28 H -0.0430 1.1644 0.2535 0.133 Uiso 1 1 calc R
C29 C 0.0228(13) 1.1383(16) 0.1798(17) 0.096(8) Uani 1 1 d .
H29 H 0.0255 1.2018 0.1598 0.115 Uiso 1 1 calc R
C30 C 0.0591(10) 1.0697(15) 0.1525(14) 0.076(6) Uani 1 1 d .
H30 H 0.0881 1.0853 0.1152 0.091 Uiso 1 1 calc R
C31 C 0.1484(8) 0.8348(13) 0.2590(12) 0.056(4) Uani 1 1 d .
C32 C 0.1714(9) 0.7415(14) 0.2616(13) 0.064(5) Uani 1 1 d .
H32 H 0.1597 0.7007 0.2083 0.076 Uiso 1 1 calc R
C33 C 0.2122(10) 0.7122(18) 0.3462(14) 0.079(6) Uani 1 1 d .
H33 H 0.2291 0.6499 0.3490 0.094 Uiso 1 1 calc R
C34 C 0.2285(9) 0.763(2) 0.4201(16) 0.083(7) Uani 1 1 d .
H34 H 0.2565 0.7377 0.4753 0.100 Uiso 1 1 calc R
C35 C 0.2061(10) 0.855(2) 0.4222(13) 0.086(7) Uani 1 1 d .
H35 H 0.2183 0.8918 0.4785 0.103 Uiso 1 1 calc R
C36 C 0.1652(9) 0.8944(16) 0.3403(14) 0.076(6) Uani 1 1 d .
H36 H 0.1497 0.9574 0.3393 0.091 Uiso 1 1 calc R
N3 N 0.2412(14) 0.158(2) -0.753(2) 0.239(18) Uiso 1 1 d GU
C37 C 0.2512(13) 0.1193(18) -0.663(3) 0.23(2) Uiso 1 1 d GU
H37 H 0.2765 0.0639 -0.6469 0.275 Uiso 1 1 calc R
C38 C 0.2243(17) 0.162(3) -0.5958(19) 0.24(2) Uiso 1 1 d GU
H38 H 0.2311 0.1355 -0.5342 0.288 Uiso 1 1 calc R
C39 C 0.1873(15) 0.243(3) -0.619(2) 0.23(2) Uiso 1 1 d GU
H39 H 0.1689 0.2722 -0.5732 0.274 Uiso 1 1 calc R
C40 C 0.1773(12) 0.2817(17) -0.709(3) 0.176(15) Uiso 1 1 d GU
H40 H 0.1520 0.3372 -0.7249 0.212 Uiso 1 1 calc R
C41 C 0.2042(15) 0.239(3) -0.7760(17) 0.210(19) Uiso 1 1 d GU
H41 H 0.1974 0.2655 -0.8376 0.252 Uiso 1 1 calc R

loop_
_atom_site_aniso_label
_atom_site_aniso_U_11
_atom_site_aniso_U_22
_atom_site_aniso_U_33
_atom_site_aniso_U_23
_atom_site_aniso_U_13
_atom_site_aniso_U_12
W1 0.0389(4) 0.0324(4) 0.0345(4) 0.0018(3) 0.0090(2) 0.0023(3)
Cu1 0.0658(14) 0.0488(12) 0.0416(11) -0.0110(9) 0.0199(10) -0.0018(10)
Cu2 0.0390(12) 0.0796(15) 0.0566(13) 0.0012(11) 0.0105(10) 0.0006(10)
Cu3 0.0635(13) 0.0460(11) 0.0398(11) 0.0082(9) 0.0139(9) -0.0017(9)
S1 0.054(2) 0.056(3) 0.041(2) 0.0057(19) 0.0217(18) -0.0022(19)
S2 0.051(2) 0.049(2) 0.0335(19) -0.0049(18) 0.0030(16) -0.0006(18)
S3 0.044(2) 0.035(2) 0.045(2) 0.0003(17) 0.0064(17) -0.0054(16)
P1 0.047(3) 0.054(3) 0.049(3) 0.003(2) 0.009(2) 0.005(2)
Cl1 0.0381(19) 0.0369(18) 0.0184(15) 0.0058(13) 0.0100(13) 0.0207(14)
C1 0.045(9) 0.059(10) 0.030(8) -0.021(7) 0.025(7) 0.001(7)
C2 0.049(11) 0.059(12) 0.074(13) 0.010(10) 0.011(9) -0.003(9)
N1 0.045(9) 0.072(10) 0.078(11) 0.005(9) 0.016(8) 0.011(7)
N2 0.046(11) 0.102(15) 0.17(2) 0.005(14) 0.016(12) -0.001(10)
C3 0.058(12) 0.066(12) 0.070(13) -0.033(11) -0.012(10) 0.030(10)
C4 0.056(12) 0.020(8) 0.18(3) 0.021(12) 0.008(15) 0.003(8)
C5 0.074(14) 0.075(14) 0.061(12) 0.051(11) 0.014(11) 0.029(11)
C6 0.049(10) 0.043(9) 0.048(10) 0.012(7) 0.013(8) 0.018(7)
C7 0.054(11) 0.056(11) 0.076(13) 0.012(10) 0.028(10) 0.030(9)
C8 0.125(16) 0.111(15) 0.090(14) -0.045(12) 0.009(12) 0.029(13)
C9 0.091(14) 0.068(12) 0.158(17) -0.011(13) 0.003(13) -0.017(11)
C10 0.125(17) 0.115(16) 0.161(18) 0.037(15) 0.040(15) 0.012(14)
C11 0.090(13) 0.091(13) 0.066(12) 0.004(10) -0.010(10) 0.022(11)
C12 0.077(12) 0.099(14) 0.097(14) 0.016(11) 0.039(11) 0.005(10)
C13 0.051(11) 0.062(11) 0.050(10) 0.009(9) 0.014(8) 0.010(8)
C14 0.046(12) 0.080(15) 0.110(18) 0.013(13) -0.010(12) 0.004(10)
C15 0.041(11) 0.12(2) 0.13(2) 0.034(17) 0.017(13) -0.020(12)
C16 0.10(2) 0.091(17) 0.102(19) 0.021(14) 0.058(16) 0.014(14)
C17 0.076(16) 0.12(2) 0.071(14) 0.025(14) 0.021(12) -0.004(14)
C18 0.060(12) 0.084(14) 0.063(12) 0.011(11) 0.008(10) -0.014(10)
C19 0.053(10) 0.053(10) 0.040(9) 0.000(8) 0.004(7) 0.004(8)
C20 0.066(13) 0.079(14) 0.054(11) -0.004(10) 0.012(10) -0.003(11)
C21 0.061(14) 0.15(2) 0.083(16) -0.019(17) 0.026(12) -0.047(16)
C22 0.089(18) 0.12(2) 0.079(16) -0.017(15) 0.008(14) -0.049(16)
C23 0.12(2) 0.066(14) 0.082(16) -0.024(12) -0.003(14) 0.007(13)
C24 0.079(13) 0.060(12) 0.051(11) -0.011(9) 0.008(10) -0.005(10)
C25 0.049(10) 0.072(13) 0.056(11) 0.006(9) 0.008(8) 0.011(9)
C26 0.068(13) 0.092(15) 0.050(11) 0.005(11) 0.012(10) 0.010(11)
C27 0.077(16) 0.16(3) 0.064(15) 0.010(17) 0.028(12) 0.039(17)
C28 0.10(2) 0.15(3) 0.065(16) -0.040(17) -0.008(14) 0.06(2)
C29 0.14(2) 0.068(14) 0.092(17) -0.003(13) 0.042(17) 0.045(14)
C30 0.075(14) 0.072(14) 0.070(13) 0.002(11) 0.000(11) 0.030(11)
C31 0.056(11) 0.063(11) 0.052(10) 0.003(9) 0.017(8) 0.008(9)
C32 0.059(12) 0.074(13) 0.058(12) -0.011(10) 0.014(9) 0.014(9)
C33 0.074(14) 0.115(18) 0.050(12) 0.022(13) 0.022(11) 0.021(13)
C34 0.041(11) 0.14(2) 0.058(14) 0.015(15) -0.001(10) 0.004(13)
C35 0.066(14) 0.14(2) 0.038(11) -0.032(13) -0.012(10) -0.006(14)
C36 0.067(13) 0.090(15) 0.065(13) -0.024(12) 0.005(10) -0.003(11)

loop_
_atom_type_symbol
_atom_type_description
_atom_type_scat_dispersion_real
_atom_type_scat_dispersion_imag
_atom_type_scat_source
C C 0.0033 0.0016 'International Tables Vol C Tables 4.2.6.8 and 6.1.1.4'
H H 0.0000 0.0000 'International Tables Vol C Tables 4.2.6.8 and 6.1.1.4'
N N 0.0061 0.0033 'International Tables Vol C Tables 4.2.6.8 and 6.1.1.4'
P P 0.1023 0.0942 'International Tables Vol C Tables 4.2.6.8 and 6.1.1.4'
S S 0.1246 0.1234 'International Tables Vol C Tables 4.2.6.8 and 6.1.1.4'
Cl Cl 0.1484 0.1585 'International Tables Vol C Tables 4.2.6.8 and 6.1.1.4'
Cu Cu 0.3201 1.2651 'International Tables Vol C Tables 4.2.6.8 and 6.1.1.4'
W W -0.8490 6.8722 'International Tables Vol C Tables 4.2.6.8 and 6.1.1.4'

loop_
_geom_angle_atom_site_label_1
_geom_angle_atom_site_label_2
_geom_angle_atom_site_label_3
_geom_angle
_geom_angle_site_symmetry_1
_geom_angle_site_symmetry_3
S1 W1 S3 105.82(15) . .
S1 W1 S2 105.64(15) . .
S3 W1 S2 106.47(14) . .
S1 W1 C4 100.2(7) . .
S3 W1 C4 142.7(5) . .
S2 W1 C4 91.5(7) . .
S1 W1 C3 134.7(6) . .
S3 W1 C3 113.9(6) . .
S2 W1 C3 83.7(5) . .
C4 W1 C3 34.6(8) . .
S1 W1 C6 103.2(4) . .
S3 W1 C6 90.1(4) . .
S2 W1 C6 141.0(4) . .
C4 W1 C6 57.8(7) . .
C3 W1 C6 57.4(6) . .
S1 W1 C5 83.3(5) . .
S3 W1 C5 122.6(6) . .
S2 W1 C5 125.7(6) . .
C4 W1 C5 35.1(8) . .
C3 W1 C5 57.5(7) . .
C6 W1 C5 34.3(6) . .
S1 W1 C7 137.1(4) . .
S3 W1 C7 86.3(5) . .
S2 W1 C7 110.0(5) . .
C4 W1 C7 56.5(7) . .
C3 W1 C7 33.5(6) . .
C6 W1 C7 34.6(5) . .
C5 W1 C7 56.6(6) . .
S1 W1 Cu2 53.06(12) . .
S3 W1 Cu2 111.66(11) . .
S2 W1 Cu2 53.02(12) . .
C4 W1 Cu2 105.3(5) . .
C3 W1 Cu2 124.0(5) . .
C6 W1 Cu2 150.6(4) . .
C5 W1 Cu2 117.7(5) . .
C7 W1 Cu2 157.4(5) . .
S1 W1 Cu1 53.55(12) . .
S3 W1 Cu1 53.37(11) . .
S2 W1 Cu1 108.16(11) . .
C4 W1 Cu1 150.1(7) . .
C3 W1 Cu1 164.1(5) . .
C6 W1 Cu1 110.0(4) . .
C5 W1 Cu1 118.7(5) . .
C7 W1 Cu1 130.7(5) . .
Cu2 W1 Cu1 71.87(7) . .
S1 W1 Cu3 109.55(12) . .
S3 W1 Cu3 53.78(11) . .
S2 W1 Cu3 53.40(11) . .
C4 W1 Cu3 138.5(7) . .
C3 W1 Cu3 111.1(6) . .
C6 W1 Cu3 136.2(4) . .
C5 W1 Cu3 167.1(5) . .
C7 W1 Cu3 110.6(4) . .
Cu2 W1 Cu3 72.92(7) . .
Cu1 W1 Cu3 70.39(6) . .
C1 Cu1 S3 126.0(5) . .
C1 Cu1 S1 114.4(5) . .
S3 Cu1 S1 106.11(16) . .
C1 Cu1 Cl1 106.6(5) . .
S3 Cu1 Cl1 96.47(14) . .
S1 Cu1 Cl1 103.60(16) . .
C1 Cu1 W1 155.3(5) . .
S3 Cu1 W1 53.77(10) . .
S1 Cu1 W1 53.44(11) . .
Cl1 Cu1 W1 97.68(9) . .
C2 Cu2 S1 122.3(6) . .
C2 Cu2 S2 122.3(6) . .
S1 Cu2 S2 107.77(16) . .
C2 Cu2 W1 161.0(5) . .
S1 Cu2 W1 53.96(11) . .
S2 Cu2 W1 54.26(11) . .
N1 Cu3 S2 115.0(5) 4_575 .
N1 Cu3 S3 125.7(4) 4_575 .
S2 Cu3 S3 106.63(15) . .
N1 Cu3 Cl1 106.5(5) 4_575 .
S2 Cu3 Cl1 101.80(15) . .
S3 Cu3 Cl1 97.03(14) . .
N1 Cu3 W1 154.6(5) 4_575 .
S2 Cu3 W1 53.73(11) . .
S3 Cu3 W1 53.61(10) . .
Cl1 Cu3 W1 98.48(9) . .
Cu2 S1 W1 72.98(13) . .
Cu2 S1 Cu1 88.84(16) . .
W1 S1 Cu1 73.02(12) . .
Cu2 S2 Cu3 90.28(16) . .
Cu2 S2 W1 72.72(13) . .
Cu3 S2 W1 72.87(12) . .
Cu1 S3 W1 72.86(12) . .
Cu1 S3 Cu3 86.32(15) . .
W1 S3 Cu3 72.61(12) . .
C13 P1 C25 108.8(9) . .
C13 P1 C19 108.0(8) . .
C25 P1 C19 110.6(8) . .
C13 P1 C31 111.4(8) . .
C25 P1 C31 108.2(8) . .
C19 P1 C31 109.9(8) . .
Cu3 Cl1 Cu1 72.47(10) . .
N1 C1 Cu1 177.0(15) . .
N2 C2 Cu2 178(2) . .
C1 N1 Cu3 175.6(14) . 4_576
C7 C3 C4 108.7(19) . .
C7 C3 C8 125(2) . .
C4 C3 C8 126(2) . .
C7 C3 W1 75.1(9) . .
C4 C3 W1 72.3(11) . .
C8 C3 W1 123.8(14) . .
C3 C4 C5 107.6(17) . .
C3 C4 C9 121(3) . .
C5 C4 C9 131(2) . .
C3 C4 W1 73.1(9) . .
C5 C4 W1 73.5(11) . .
C9 C4 W1 123.1(14) . .
C6 C5 C4 107.6(16) . .
C6 C5 C10 131(2) . .
C4 C5 C10 120(2) . .
C6 C5 W1 72.5(9) . .
C4 C5 W1 71.4(9) . .
C10 C5 W1 127.7(16) . .
C5 C6 C7 107.2(16) . .
C5 C6 C11 124.3(17) . .
C7 C6 C11 128.0(18) . .
C5 C6 W1 73.1(9) . .
C7 C6 W1 74.1(9) . .
C11 C6 W1 124.0(12) . .
C3 C7 C6 108.7(18) . .
C3 C7 C12 130(2) . .
C6 C7 C12 121.2(19) . .
C3 C7 W1 71.4(10) . .
C6 C7 W1 71.3(9) . .
C12 C7 W1 125.8(13) . .
C3 C8 H8A 109.5 . .
C3 C8 H8B 109.5 . .
H8A C8 H8B 109.5 . .
C3 C8 H8C 109.5 . .
H8A C8 H8C 109.5 . .
H8B C8 H8C 109.5 . .
C4 C9 H9A 109.5 . .
C4 C9 H9B 109.5 . .
H9A C9 H9B 109.5 . .
C4 C9 H9C 109.5 . .
H9A C9 H9C 109.5 . .
H9B C9 H9C 109.5 . .
C5 C10 H10A 109.5 . .
C5 C10 H10B 109.5 . .
H10A C10 H10B 109.5 . .
C5 C10 H10C 109.5 . .
H10A C10 H10C 109.5 . .
H10B C10 H10C 109.5 . .
C6 C11 H11A 109.5 . .
C6 C11 H11B 109.5 . .
H11A C11 H11B 109.5 . .
C6 C11 H11C 109.5 . .
H11A C11 H11C 109.5 . .
H11B C11 H11C 109.5 . .
C7 C12 H12A 109.5 . .
C7 C12 H12B 109.5 . .
H12A C12 H12B 109.5 . .
C7 C12 H12C 109.5 . .
H12A C12 H12C 109.5 . .
H12B C12 H12C 109.5 . .
C14 C13 C18 119.9(18) . .
C14 C13 P1 119.9(15) . .
C18 C13 P1 120.2(14) . .
C15 C14 C13 119(2) . .
C15 C14 H14 120.7 . .
C13 C14 H14 120.7 . .
C14 C15 C16 122(2) . .
C14 C15 H15 118.9 . .
C16 C15 H15 118.9 . .
C17 C16 C15 119(2) . .
C17 C16 H16 120.5 . .
C15 C16 H16 120.5 . .
C16 C17 C18 119(2) . .
C16 C17 H17 120.3 . .
C18 C17 H17 120.3 . .
C17 C18 C13 120.6(19) . .
C17 C18 H18 119.7 . .
C13 C18 H18 119.7 . .
C24 C19 C20 117.1(17) . .
C24 C19 P1 120.7(14) . .
C20 C19 P1 122.2(13) . .
C21 C20 C19 122(2) . .
C21 C20 H20 119.2 . .
C19 C20 H20 119.2 . .
C20 C21 C22 120(2) . .
C20 C21 H21 120.2 . .
C22 C21 H21 120.2 . .
C21 C22 C23 121(2) . .
C21 C22 H22 119.4 . .
C23 C22 H22 119.4 . .
C24 C23 C22 118(2) . .
C24 C23 H23 120.9 . .
C22 C23 H23 120.9 . .
C19 C24 C23 121(2) . .
C19 C24 H24 119.3 . .
C23 C24 H24 119.3 . .
C30 C25 C26 118.1(19) . .
C30 C25 P1 121.1(15) . .
C26 C25 P1 120.5(15) . .
C27 C26 C25 123(2) . .
C27 C26 H26 118.5 . .
C25 C26 H26 118.5 . .
C26 C27 C28 118(2) . .
C26 C27 H27 120.9 . .
C28 C27 H27 120.9 . .
C27 C28 C29 121(2) . .
C27 C28 H28 119.3 . .
C29 C28 H28 119.3 . .
C28 C29 C30 120(2) . .
C28 C29 H29 119.8 . .
C30 C29 H29 119.8 . .
C29 C30 C25 119(2) . .
C29 C30 H30 120.5 . .
C25 C30 H30 120.5 . .
C32 C31 C36 121.1(18) . .
C32 C31 P1 120.8(14) . .
C36 C31 P1 117.9(15) . .
C33 C32 C31 116.4(19) . .
C33 C32 H32 121.8 . .
C31 C32 H32 121.8 . .
C34 C33 C32 124(2) . .
C34 C33 H33 117.8 . .
C32 C33 H33 117.8 . .
C33 C34 C35 122(2) . .
C33 C34 H34 119.2 . .
C35 C34 H34 119.2 . .
C34 C35 C36 119.7(19) . .
C34 C35 H35 120.2 . .
C36 C35 H35 120.2 . .
C35 C36 C31 117(2) . .
C35 C36 H36 121.6 . .
C31 C36 H36 121.6 . .
C37 N3 C41 120.0 . .
C38 C37 N3 120.0 . .
C38 C37 H37 120.0 . .
N3 C37 H37 120.0 . .
C37 C38 C39 120.0 . .
C37 C38 H38 120.0 . .
C39 C38 H38 120.0 . .
C40 C39 C38 120.0 . .
C40 C39 H39 120.0 . .
C38 C39 H39 120.0 . .
C39 C40 C41 120.0 . .
C39 C40 H40 120.0 . .
C41 C40 H40 120.0 . .
C40 C41 N3 120.0 . .
C40 C41 H41 120.0 . .
N3 C41 H41 120.0 . .

loop_
_geom_bond_atom_site_label_1
_geom_bond_atom_site_label_2
_geom_bond_distance
_geom_bond_site_symmetry_2
W1 S1 2.265(4) .
W1 S3 2.277(4) .
W1 S2 2.277(4) .
W1 C4 2.368(17) .
W1 C3 2.379(16) .
W1 C6 2.388(15) .
W1 C5 2.396(16) .
W1 C7 2.425(15) .
W1 Cu2 2.679(2) .
W1 Cu1 2.697(2) .
W1 Cu3 2.699(2) .
Cu1 C1 1.868(14) .
Cu1 S3 2.265(4) .
Cu1 S1 2.268(5) .
Cu1 Cl1 2.648(4) .
Cu2 C2 1.943(19) .
Cu2 S1 2.239(5) .
Cu2 S2 2.241(5) .
Cu3 N1 1.947(17) 4_575
Cu3 S2 2.267(4) .
Cu3 S3 2.282(4) .
Cu3 Cl1 2.613(4) .
P1 C13 1.783(17) .
P1 C25 1.789(18) .
P1 C19 1.798(17) .
P1 C31 1.800(18) .
C1 N1 1.138(19) .
C2 N2 1.08(2) .
N1 Cu3 1.947(17) 4_576
C3 C7 1.38(3) .
C3 C4 1.41(3) .
C3 C8 1.47(3) .
C4 C5 1.43(3) .
C4 C9 1.49(3) .
C5 C6 1.41(3) .
C5 C10 1.46(3) .
C6 C7 1.43(2) .
C6 C11 1.49(3) .
C7 C12 1.46(3) .
C8 H8A 0.9800 .
C8 H8B 0.9800 .
C8 H8C 0.9800 .
C9 H9A 0.9800 .
C9 H9B 0.9800 .
C9 H9C 0.9800 .
C10 H10A 0.9800 .
C10 H10B 0.9800 .
C10 H10C 0.9800 .
C11 H11A 0.9800 .
C11 H11B 0.9800 .
C11 H11C 0.9800 .
C12 H12A 0.9800 .
C12 H12B 0.9800 .
C12 H12C 0.9800 .
C13 C14 1.37(2) .
C13 C18 1.38(2) .
C14 C15 1.36(3) .
C14 H14 0.9500 .
C15 C16 1.38(3) .
C15 H15 0.9500 .
C16 C17 1.37(3) .
C16 H16 0.9500 .
C17 C18 1.37(3) .
C17 H17 0.9500 .
C18 H18 0.9500 .
C19 C24 1.38(2) .
C19 C20 1.41(2) .
C20 C21 1.36(3) .
C20 H20 0.9500 .
C21 C22 1.36(3) .
C21 H21 0.9500 .
C22 C23 1.40(3) .
C22 H22 0.9500 .
C23 C24 1.39(3) .
C23 H23 0.9500 .
C24 H24 0.9500 .
C25 C30 1.38(3) .
C25 C26 1.39(3) .
C26 C27 1.33(3) .
C26 H26 0.9500 .
C27 C28 1.35(4) .
C27 H27 0.9500 .
C28 C29 1.37(4) .
C28 H28 0.9500 .
C29 C30 1.37(3) .
C29 H29 0.9500 .
C30 H30 0.9500 .
C31 C32 1.41(2) .
C31 C36 1.43(3) .
C32 C33 1.39(3) .
C32 H32 0.9500 .
C33 C34 1.27(3) .
C33 H33 0.9500 .
C34 C35 1.39(3) .
C34 H34 0.9500 .
C35 C36 1.41(3) .
C35 H35 0.9500 .
C36 H36 0.9500 .
N3 C37 1.3900 .
N3 C41 1.3900 .
C37 C38 1.3900 .
C37 H37 0.9500 .
C38 C39 1.3900 .
C38 H38 0.9500 .
C39 C40 1.3900 .
C39 H39 0.9500 .
C40 C41 1.3900 .
C40 H40 0.9500 .
C41 H41 0.9500 .
